data_7131164
loop_
_publ_author_name
'Wang, Xin'
'Wu, Xiaofu'
'Wang, Tong'
'Wu, Yuliang'
'Shu, Haiyang'
'Cheng, Zhiqiang'
'Zhao, Lei'
'Tian, Hongkun'
'Tong, Hui'
'Wang, Lixiang'

_publ_section_title
;
 A high-contrast polymorphic difluoroboron luminogen with efficient RTP
 and TADF emissions.
;
_journal_issue 10
_journal_name_full 'Chemical communications (Cambridge, England)'
_journal_page_first 1377
_journal_page_last 1380
_journal_paper_doi 10.1039/d2cc05849a
_journal_volume 59
_journal_year 2023
_chemical_formula_sum 'C27 H22 B F2 N3 S'
_chemical_formula_weight 469.34
_chemical_name_common DMAC-PSBF2-2
_chemical_name_systematic Y-Crystal
_space_group_crystal_system monoclinic
_space_group_IT_number 14
_space_group_name_Hall '-P 2ybc'
_space_group_name_H-M_alt 'P 1 21/c 1'
_atom_sites_solution_hydrogens geom
_audit_creation_method SHELXL-2017/1
_audit_update_record
;
2022-04-17 deposited with the CCDC.	2023-01-05 downloaded from the CCDC.
;
_cell_angle_alpha 90
_cell_angle_beta 98.4820(10)
_cell_angle_gamma 90
_cell_formula_units_Z 4
_cell_length_a 13.7071(6)
_cell_length_b 17.6856(7)
_cell_length_c 9.0346(4)
_cell_measurement_reflns_used 4652
_cell_measurement_temperature 293(2)
_cell_measurement_theta_max 27.12
_cell_measurement_theta_min 1.50
_cell_volume 2166.20(16)
_computing_cell_refinement 'Bruker SMART'
_computing_data_collection 'Bruker SMART'
_computing_data_reduction 'Bruker SAINT'
_computing_molecular_graphics 'Bruker SHELXTL'
_computing_publication_material 'Bruker SHELXTL'
_computing_structure_refinement 'SHELXL-2017/1 (Sheldrick, 2017)'
_computing_structure_solution 'SHELXL-2017/1 (Sheldrick, 2017)'
_diffrn_ambient_temperature 293(2)
_diffrn_measured_fraction_theta_full 0.970
_diffrn_measured_fraction_theta_max 0.971
_diffrn_measurement_device_type 'Bruker APEX CCD area detector'
_diffrn_measurement_method 'phi and omega scans'
_diffrn_radiation_type MoK\a
_diffrn_radiation_wavelength 0.71073
_diffrn_reflns_av_R_equivalents 0.0579
_diffrn_reflns_av_unetI/netI 0.0365
_diffrn_reflns_Laue_measured_fraction_full 0.970
_diffrn_reflns_Laue_measured_fraction_max 0.971
_diffrn_reflns_limit_h_max 17
_diffrn_reflns_limit_h_min -17
_diffrn_reflns_limit_k_max 22
_diffrn_reflns_limit_k_min -21
_diffrn_reflns_limit_l_max 11
_diffrn_reflns_limit_l_min -11
_diffrn_reflns_number 31748
_diffrn_reflns_point_group_measured_fraction_full 0.970
_diffrn_reflns_point_group_measured_fraction_max 0.971
_diffrn_reflns_theta_full 25.242
_diffrn_reflns_theta_max 27.121
_diffrn_reflns_theta_min 1.502
_exptl_absorpt_coefficient_mu 0.189
_exptl_absorpt_correction_T_max 0.9793
_exptl_absorpt_correction_T_min 0.9612
_exptl_absorpt_correction_type multi-scan
_exptl_absorpt_process_details SADABS
_exptl_crystal_colour yellow
_exptl_crystal_density_diffrn 1.439
_exptl_crystal_description Block
_exptl_crystal_F_000 976
_exptl_crystal_size_max 0.210
_exptl_crystal_size_mid 0.190
_exptl_crystal_size_min 0.110
_refine_diff_density_max 0.722
_refine_diff_density_min -0.702
_refine_diff_density_rms 0.168
_refine_ls_extinction_method none
_refine_ls_goodness_of_fit_ref 1.089
_refine_ls_hydrogen_treatment constr
_refine_ls_matrix_type full
_refine_ls_number_parameters 307
_refine_ls_number_reflns 4652
_refine_ls_number_restraints 0
_refine_ls_restrained_S_all 1.089
_refine_ls_R_factor_all 0.0706
_refine_ls_R_factor_gt 0.0509
_refine_ls_shift/su_max 0.000
_refine_ls_shift/su_mean 0.000
_refine_ls_structure_factor_coef Fsqd
_refine_ls_weighting_details 'w=1/[\s^2^(Fo^2^)+(0.1862P)^2^+1.0215P] where P=(Fo^2^+2Fc^2^)/3'
_refine_ls_weighting_scheme calc
_refine_ls_wR_factor_gt 0.1644
_refine_ls_wR_factor_ref 0.2425
_reflns_Friedel_coverage 0.000
_reflns_number_gt 3917
_reflns_number_total 4652
_reflns_threshold_expression 'I > 2\s(I)'
_cod_data_source_file d2cc05849a2.cif
_cod_data_source_block O1
_cod_depositor_comments 'Adding full bibliography for 7131163--7131165.cif.'
_cod_original_sg_symbol_H-M 'P 21/c'
_cod_database_code 7131164
_shelx_shelxl_version_number 2017/1
_shelx_space_group_comment
;
The symmetry employed for this shelxl refinement is uniquely defined
by the following loop, which should always be used as a source of
symmetry information in preference to the above space-group names.
They are only intended as comments.
;
_shelx_estimated_absorpt_t_min 0.961
_shelx_estimated_absorpt_t_max 0.979

loop_
_space_group_symop_operation_xyz
'x, y, z'
'-x, y+1/2, -z+1/2'
'-x, -y, -z'
'x, -y-1/2, z-1/2'

loop_
_atom_site_label
_atom_site_type_symbol
_atom_site_fract_x
_atom_site_fract_y
_atom_site_fract_z
_atom_site_U_iso_or_equiv
_atom_site_adp_type
_atom_site_occupancy
_atom_site_site_symmetry_order
_atom_site_calc_flag
_atom_site_refinement_flags_posn
_atom_site_refinement_flags_adp
_atom_site_refinement_flags_occupancy
_atom_site_disorder_assembly
_atom_site_disorder_group
S1 S 0.34249(4) 0.08386(3) 0.98319(6) 0.0148(2) Uani 1 1 d . . . . .
B1 B 0.3823(2) 0.11693(17) 1.1830(3) 0.0168(6) Uani 1 1 d . . . . .
F1 F 0.46166(12) 0.07545(9) 1.24688(18) 0.0246(4) Uani 1 1 d . . . . .
F2 F 0.30668(11) 0.11304(9) 1.26397(16) 0.0214(4) Uani 1 1 d . . . . .
N1 N 0.41289(14) 0.20176(12) 1.1768(2) 0.0128(4) Uani 1 1 d . . . . .
N2 N 0.28304(14) 0.22865(11) 0.9781(2) 0.0120(4) Uani 1 1 d . . . . .
N3 N -0.04802(13) 0.12915(11) 0.4552(2) 0.0094(4) Uani 1 1 d . . . . .
C1 C 0.48856(17) 0.22868(16) 1.2761(3) 0.0190(6) Uani 1 1 d . . . . .
H1A H 0.525153 0.194936 1.341003 0.023 Uiso 1 1 calc R U . . .
C2 C 0.51262(19) 0.30191(17) 1.2843(3) 0.0220(6) Uani 1 1 d . . . . .
H2B H 0.565898 0.318498 1.352314 0.026 Uiso 1 1 calc R U . . .
C3 C 0.45762(19) 0.35253(16) 1.1908(3) 0.0209(6) Uani 1 1 d . . . . .
H3A H 0.473040 0.403760 1.195955 0.025 Uiso 1 1 calc R U . . .
C4 C 0.38089(19) 0.32727(15) 1.0912(3) 0.0171(5) Uani 1 1 d . . . . .
H4A H 0.342758 0.361169 1.028617 0.020 Uiso 1 1 calc R U . . .
C5 C 0.35938(16) 0.25004(14) 1.0829(2) 0.0124(5) Uani 1 1 d . . . . .
C6 C 0.27008(15) 0.16138(14) 0.9248(2) 0.0103(5) Uani 1 1 d . . . . .
C7 C 0.18959(16) 0.15094(13) 0.8010(2) 0.0096(5) Uani 1 1 d . . . . .
C8 C 0.13777(18) 0.21352(13) 0.7411(3) 0.0148(5) Uani 1 1 d . . . . .
H8A H 0.156079 0.261406 0.777728 0.018 Uiso 1 1 calc R U . . .
C9 C 0.05953(18) 0.20585(14) 0.6282(3) 0.0148(5) Uani 1 1 d . . . . .
H9A H 0.024639 0.248307 0.589575 0.018 Uiso 1 1 calc R U . . .
C10 C 0.03294(16) 0.13551(13) 0.5724(2) 0.0091(4) Uani 1 1 d . . . . .
C11 C 0.08500(18) 0.07315(13) 0.6301(2) 0.0118(5) Uani 1 1 d . . . . .
H11A H 0.067371 0.025525 0.591478 0.014 Uiso 1 1 calc R U . . .
C12 C 0.16219(18) 0.08011(13) 0.7433(3) 0.0122(5) Uani 1 1 d . . . . .
H12A H 0.196446 0.037362 0.781797 0.015 Uiso 1 1 calc R U . . .
C13 C -0.14060(16) 0.10746(12) 0.4877(2) 0.0084(4) Uani 1 1 d . . . . .
C14 C -0.15249(18) 0.08075(13) 0.6279(3) 0.0122(5) Uani 1 1 d . . . . .
H14A H -0.099370 0.080739 0.704931 0.015 Uiso 1 1 calc R U . . .
C15 C -0.24248(18) 0.05434(14) 0.6532(3) 0.0154(5) Uani 1 1 d . . . . .
H15A H -0.250375 0.037060 0.747921 0.019 Uiso 1 1 calc R U . . .
C16 C -0.32089(18) 0.05316(14) 0.5403(3) 0.0162(5) Uani 1 1 d . . . . .
H16A H -0.381130 0.033303 0.557110 0.019 Uiso 1 1 calc R U . . .
C17 C -0.31001(17) 0.08167(13) 0.4012(3) 0.0141(5) Uani 1 1 d . . . . .
H17A H -0.363402 0.081040 0.324675 0.017 Uiso 1 1 calc R U . . .
C18 C -0.22086(16) 0.11109(12) 0.3744(2) 0.0091(4) Uani 1 1 d . . . . .
C19 C -0.20663(16) 0.15024(13) 0.2304(2) 0.0107(5) Uani 1 1 d . . . . .
C20 C -0.20168(18) 0.23516(13) 0.2585(3) 0.0163(5) Uani 1 1 d . . . . .
H20A H -0.263834 0.252487 0.282583 0.024 Uiso 1 1 calc R U . . .
H20B H -0.150571 0.245906 0.340431 0.024 Uiso 1 1 calc R U . . .
H20C H -0.187514 0.260620 0.170281 0.024 Uiso 1 1 calc R U . . .
C21 C -0.29027(16) 0.13451(15) 0.1055(3) 0.0143(5) Uani 1 1 d . . . . .
H21A H -0.351177 0.151700 0.134325 0.021 Uiso 1 1 calc R U . . .
H21B H -0.278564 0.160692 0.016687 0.021 Uiso 1 1 calc R U . . .
H21C H -0.294197 0.081145 0.086066 0.021 Uiso 1 1 calc R U . . .
C22 C -0.10840(16) 0.12470(13) 0.1930(2) 0.0096(4) Uani 1 1 d . . . . .
C23 C -0.09150(18) 0.11047(13) 0.0480(3) 0.0132(5) Uani 1 1 d . . . . .
H23A H -0.143951 0.112107 -0.030041 0.016 Uiso 1 1 calc R U . . .
C24 C 0.00120(18) 0.09404(14) 0.0178(3) 0.0136(5) Uani 1 1 d . . . . .
H24A H 0.011341 0.084385 -0.079939 0.016 Uiso 1 1 calc R U . . .
C25 C 0.07880(18) 0.09186(13) 0.1317(3) 0.0129(5) Uani 1 1 d . . . . .
H25A H 0.141965 0.081840 0.110814 0.015 Uiso 1 1 calc R U . . .
C26 C 0.06408(17) 0.10435(13) 0.2766(3) 0.0117(5) Uani 1 1 d . . . . .
H26A H 0.117018 0.102399 0.353803 0.014 Uiso 1 1 calc R U . . .
C27 C -0.02961(16) 0.11984(12) 0.3076(2) 0.0088(4) Uani 1 1 d . . . . .

loop_
_atom_site_aniso_label
_atom_site_aniso_U_11
_atom_site_aniso_U_22
_atom_site_aniso_U_33
_atom_site_aniso_U_23
_atom_site_aniso_U_13
_atom_site_aniso_U_12
S1 0.0129(4) 0.0199(4) 0.0103(4) -0.0007(2) -0.0025(2) 0.0030(2)
B1 0.0125(12) 0.0252(15) 0.0116(12) 0.0035(10) -0.0025(10) -0.0013(10)
F1 0.0201(8) 0.0278(9) 0.0219(8) 0.0045(6) -0.0105(6) 0.0030(6)
F2 0.0201(8) 0.0345(9) 0.0095(7) 0.0016(6) 0.0022(6) -0.0092(6)
N1 0.0072(9) 0.0245(11) 0.0059(9) -0.0027(7) -0.0013(7) -0.0018(8)
N2 0.0123(9) 0.0161(10) 0.0071(9) -0.0012(7) -0.0005(7) -0.0028(7)
N3 0.0067(9) 0.0177(9) 0.0031(8) 0.0009(7) -0.0015(7) -0.0012(7)
C1 0.0091(11) 0.0357(15) 0.0109(11) -0.0050(10) -0.0028(9) -0.0002(10)
C2 0.0112(11) 0.0390(15) 0.0146(11) -0.0128(11) -0.0016(9) -0.0087(10)
C3 0.0172(12) 0.0323(14) 0.0137(12) -0.0082(10) 0.0034(9) -0.0124(10)
C4 0.0183(12) 0.0235(13) 0.0092(10) -0.0027(9) 0.0015(9) -0.0055(9)
C5 0.0084(10) 0.0234(12) 0.0058(10) -0.0006(8) 0.0020(8) -0.0028(9)
C6 0.0064(10) 0.0184(11) 0.0061(10) -0.0003(8) 0.0013(8) -0.0013(8)
C7 0.0086(10) 0.0162(11) 0.0040(10) -0.0003(8) 0.0013(8) -0.0001(8)
C8 0.0164(11) 0.0117(11) 0.0144(11) -0.0015(8) -0.0038(9) -0.0002(8)
C9 0.0145(11) 0.0145(11) 0.0134(11) -0.0013(9) -0.0038(9) 0.0034(9)
C10 0.0084(10) 0.0168(11) 0.0019(9) -0.0010(8) 0.0004(7) -0.0018(8)
C11 0.0162(11) 0.0114(11) 0.0073(10) -0.0022(8) -0.0002(9) -0.0017(8)
C12 0.0132(11) 0.0137(11) 0.0088(10) -0.0004(8) -0.0012(9) 0.0008(8)
C13 0.0096(10) 0.0095(10) 0.0062(10) -0.0021(7) 0.0018(8) -0.0002(8)
C14 0.0134(11) 0.0155(11) 0.0075(10) -0.0003(8) 0.0008(8) 0.0013(8)
C15 0.0187(12) 0.0182(12) 0.0106(10) 0.0023(9) 0.0061(9) 0.0014(9)
C16 0.0131(11) 0.0183(12) 0.0181(12) 0.0022(9) 0.0056(9) -0.0007(9)
C17 0.0085(10) 0.0185(12) 0.0148(11) -0.0002(8) -0.0001(8) 0.0001(8)
C18 0.0078(10) 0.0102(10) 0.0092(10) -0.0015(8) 0.0014(8) 0.0038(7)
C19 0.0109(10) 0.0152(11) 0.0053(10) -0.0009(8) -0.0016(8) 0.0024(8)
C20 0.0193(12) 0.0116(11) 0.0182(12) 0.0030(9) 0.0036(9) 0.0025(9)
C21 0.0070(10) 0.0252(12) 0.0096(10) 0.0012(9) -0.0024(8) 0.0009(9)
C22 0.0108(10) 0.0107(10) 0.0072(10) 0.0006(8) 0.0011(8) -0.0006(8)
C23 0.0158(11) 0.0170(12) 0.0062(10) -0.0011(8) -0.0004(8) -0.0024(9)
C24 0.0162(12) 0.0174(11) 0.0077(10) -0.0014(8) 0.0033(9) -0.0017(9)
C25 0.0120(11) 0.0165(11) 0.0110(11) -0.0006(8) 0.0046(9) -0.0008(8)
C26 0.0112(11) 0.0137(10) 0.0095(10) 0.0021(8) -0.0002(8) 0.0002(8)
C27 0.0107(10) 0.0103(10) 0.0051(10) 0.0000(7) 0.0006(8) -0.0002(8)

loop_
_atom_type_symbol
_atom_type_description
_atom_type_scat_dispersion_real
_atom_type_scat_dispersion_imag
_atom_type_scat_source
C C 0.0033 0.0016 'International Tables Vol C Tables 4.2.6.8 and 6.1.1.4'
H H 0.0000 0.0000 'International Tables Vol C Tables 4.2.6.8 and 6.1.1.4'
B B 0.0013 0.0007 'International Tables Vol C Tables 4.2.6.8 and 6.1.1.4'
N N 0.0061 0.0033 'International Tables Vol C Tables 4.2.6.8 and 6.1.1.4'
F F 0.0171 0.0103 'International Tables Vol C Tables 4.2.6.8 and 6.1.1.4'
S S 0.1246 0.1234 'International Tables Vol C Tables 4.2.6.8 and 6.1.1.4'

loop_
_geom_angle_atom_site_label_1
_geom_angle_atom_site_label_2
_geom_angle_atom_site_label_3
_geom_angle
_geom_angle_site_symmetry_1
_geom_angle_site_symmetry_3
_geom_angle_publ_flag
C6 S1 B1 96.74(12) . . ?
F2 B1 F1 111.7(2) . . ?
F2 B1 N1 107.4(2) . . ?
F1 B1 N1 109.3(2) . . ?
F2 B1 S1 111.19(17) . . ?
F1 B1 S1 109.59(19) . . ?
N1 B1 S1 107.63(16) . . ?
C5 N1 C1 119.3(2) . . ?
C5 N1 B1 120.62(19) . . ?
C1 N1 B1 119.9(2) . . ?
C6 N2 C5 124.7(2) . . ?
C13 N3 C27 117.59(18) . . ?
C13 N3 C10 119.95(18) . . ?
C27 N3 C10 119.17(18) . . ?
C2 C1 N1 122.4(2) . . ?
C2 C1 H1A 118.8 . . ?
N1 C1 H1A 118.8 . . ?
C1 C2 C3 119.2(2) . . ?
C1 C2 H2B 120.4 . . ?
C3 C2 H2B 120.4 . . ?
C4 C3 C2 119.6(3) . . ?
C4 C3 H3A 120.2 . . ?
C2 C3 H3A 120.2 . . ?
C3 C4 C5 119.7(3) . . ?
C3 C4 H4A 120.2 . . ?
C5 C4 H4A 120.2 . . ?
N1 C5 N2 123.8(2) . . ?
N1 C5 C4 119.8(2) . . ?
N2 C5 C4 116.4(2) . . ?
N2 C6 C7 116.8(2) . . ?
N2 C6 S1 125.32(17) . . ?
C7 C6 S1 117.88(17) . . ?
C8 C7 C12 118.8(2) . . ?
C8 C7 C6 119.0(2) . . ?
C12 C7 C6 122.2(2) . . ?
C9 C8 C7 120.8(2) . . ?
C9 C8 H8A 119.6 . . ?
C7 C8 H8A 119.6 . . ?
C10 C9 C8 119.9(2) . . ?
C10 C9 H9A 120.0 . . ?
C8 C9 H9A 120.0 . . ?
C9 C10 C11 119.6(2) . . ?
C9 C10 N3 118.8(2) . . ?
C11 C10 N3 121.6(2) . . ?
C12 C11 C10 120.9(2) . . ?
C12 C11 H11A 119.5 . . ?
C10 C11 H11A 119.5 . . ?
C11 C12 C7 120.0(2) . . ?
C11 C12 H12A 120.0 . . ?
C7 C12 H12A 120.0 . . ?
C14 C13 C18 120.2(2) . . ?
C14 C13 N3 121.2(2) . . ?
C18 C13 N3 118.56(19) . . ?
C15 C14 C13 120.0(2) . . ?
C15 C14 H14A 120.0 . . ?
C13 C14 H14A 120.0 . . ?
C16 C15 C14 120.6(2) . . ?
C16 C15 H15A 119.7 . . ?
C14 C15 H15A 119.7 . . ?
C15 C16 C17 119.6(2) . . ?
C15 C16 H16A 120.2 . . ?
C17 C16 H16A 120.2 . . ?
C18 C17 C16 120.9(2) . . ?
C18 C17 H17A 119.6 . . ?
C16 C17 H17A 119.6 . . ?
C17 C18 C13 118.6(2) . . ?
C17 C18 C19 123.6(2) . . ?
C13 C18 C19 117.81(19) . . ?
C22 C19 C21 112.48(18) . . ?
C22 C19 C18 106.80(18) . . ?
C21 C19 C18 112.25(19) . . ?
C22 C19 C20 108.30(19) . . ?
C21 C19 C20 108.45(19) . . ?
C18 C19 C20 108.42(18) . . ?
C19 C20 H20A 109.5 . . ?
C19 C20 H20B 109.5 . . ?
H20A C20 H20B 109.5 . . ?
C19 C20 H20C 109.5 . . ?
H20A C20 H20C 109.5 . . ?
H20B C20 H20C 109.5 . . ?
C19 C21 H21A 109.5 . . ?
C19 C21 H21B 109.5 . . ?
H21A C21 H21B 109.5 . . ?
C19 C21 H21C 109.5 . . ?
H21A C21 H21C 109.5 . . ?
H21B C21 H21C 109.5 . . ?
C27 C22 C23 118.3(2) . . ?
C27 C22 C19 118.42(19) . . ?
C23 C22 C19 123.1(2) . . ?
C24 C23 C22 121.0(2) . . ?
C24 C23 H23A 119.5 . . ?
C22 C23 H23A 119.5 . . ?
C25 C24 C23 119.9(2) . . ?
C25 C24 H24A 120.1 . . ?
C23 C24 H24A 120.1 . . ?
C24 C25 C26 120.4(2) . . ?
C24 C25 H25A 119.8 . . ?
C26 C25 H25A 119.8 . . ?
C25 C26 C27 119.8(2) . . ?
C25 C26 H26A 120.1 . . ?
C27 C26 H26A 120.1 . . ?
C26 C27 C22 120.5(2) . . ?
C26 C27 N3 121.24(19) . . ?
C22 C27 N3 118.28(19) . . ?

loop_
_geom_bond_atom_site_label_1
_geom_bond_atom_site_label_2
_geom_bond_distance
_geom_bond_site_symmetry_2
_geom_bond_publ_flag
S1 C6 1.729(2) . ?
S1 B1 1.900(3) . ?
B1 F2 1.356(3) . ?
B1 F1 1.367(3) . ?
B1 N1 1.561(4) . ?
N1 C5 1.343(3) . ?
N1 C1 1.354(3) . ?
N2 C6 1.286(3) . ?
N2 C5 1.357(3) . ?
N3 C13 1.397(3) . ?
N3 C27 1.404(3) . ?
N3 C10 1.421(3) . ?
C1 C2 1.336(4) . ?
C1 H1A 0.9300 . ?
C2 C3 1.377(4) . ?
C2 H2B 0.9300 . ?
C3 C4 1.355(3) . ?
C3 H3A 0.9300 . ?
C4 C5 1.397(4) . ?
C4 H4A 0.9300 . ?
C6 C7 1.463(3) . ?
C7 C8 1.382(3) . ?
C7 C12 1.387(3) . ?
C8 C9 1.374(3) . ?
C8 H8A 0.9300 . ?
C9 C10 1.371(3) . ?
C9 H9A 0.9300 . ?
C10 C11 1.374(3) . ?
C11 C12 1.364(3) . ?
C11 H11A 0.9300 . ?
C12 H12A 0.9300 . ?
C13 C14 1.384(3) . ?
C13 C18 1.389(3) . ?
C14 C15 1.369(3) . ?
C14 H14A 0.9300 . ?
C15 C16 1.368(3) . ?
C15 H15A 0.9300 . ?
C16 C17 1.382(3) . ?
C16 H16A 0.9300 . ?
C17 C18 1.382(3) . ?
C17 H17A 0.9300 . ?
C18 C19 1.512(3) . ?
C19 C22 1.505(3) . ?
C19 C21 1.511(3) . ?
C19 C20 1.523(3) . ?
C20 H20A 0.9600 . ?
C20 H20B 0.9600 . ?
C20 H20C 0.9600 . ?
C21 H21A 0.9600 . ?
C21 H21B 0.9600 . ?
C21 H21C 0.9600 . ?
C22 C27 1.384(3) . ?
C22 C23 1.387(3) . ?
C23 C24 1.369(3) . ?
C23 H23A 0.9300 . ?
C24 C25 1.367(3) . ?
C24 H24A 0.9300 . ?
C25 C26 1.372(3) . ?
C25 H25A 0.9300 . ?
C26 C27 1.381(3) . ?
C26 H26A 0.9300 . ?
